data_7127282
loop_
_publ_author_name
'Chen, Yu'
'Quan, Yangjian'
'Xie, Zuowei'

_publ_section_title
;
 8-Aminoquinoline as a bidentate traceless directing group for
 Cu-catalyzed selective B(4,5)-H disulfenylation of <i>o</i>-carboranes.
;
_journal_issue 85
_journal_name_full 'Chemical communications (Cambridge, England)'
_journal_page_first 12997
_journal_page_last 13000
_journal_paper_doi 10.1039/d0cc05207h
_journal_volume 56
_journal_year 2020
_chemical_formula_sum 'C15 H20 B10 F2 S2'
_chemical_formula_weight 410.53
_space_group_crystal_system orthorhombic
_space_group_IT_number 36
_space_group_name_Hall 'C 2c -2'
_space_group_name_H-M_alt 'C m c 21'
_atom_sites_solution_hydrogens geom
_audit_creation_method SHELXL-2014/6
_audit_update_record
;
2020-07-22 deposited with the CCDC.	2020-09-18 downloaded from the CCDC.
;
_cell_angle_alpha 90
_cell_angle_beta 90
_cell_angle_gamma 90
_cell_formula_units_Z 4
_cell_length_a 19.7267(10)
_cell_length_b 12.6094(7)
_cell_length_c 8.4090(4)
_cell_measurement_reflns_used 122
_cell_measurement_temperature 298(2)
_cell_measurement_theta_max 15
_cell_measurement_theta_min 15
_cell_volume 2091.67(19)
_computing_cell_refinement 'BRUKER D8VENTURE DIFFRACTOMETER'
_computing_data_collection 'BRUKER D8VENTURE DIFFRACTOMETER'
_computing_data_reduction 'BRUKER D8VENTURE DIFFRACTOMETER'
_computing_molecular_graphics 'BRUKER SHELXTL'
_computing_publication_material 'BRUKER SHELXTL'
_computing_structure_refinement 'SHELXL-2014/6 (Sheldrick, 2014)'
_diffrn_ambient_temperature 298(2)
_diffrn_measured_fraction_theta_full 0.998
_diffrn_measured_fraction_theta_max 0.998
_diffrn_measurement_device_type 'BRUKER D8VENTURE DIFFRACTOMETER'
_diffrn_measurement_method 'PHI & OMEGA SCAN'
_diffrn_radiation_type MoK\a
_diffrn_radiation_wavelength 0.71073
_diffrn_reflns_av_R_equivalents 0.0452
_diffrn_reflns_av_unetI/netI 0.0234
_diffrn_reflns_Laue_measured_fraction_full 0.998
_diffrn_reflns_Laue_measured_fraction_max 0.998
_diffrn_reflns_limit_h_max 23
_diffrn_reflns_limit_h_min -23
_diffrn_reflns_limit_k_max 15
_diffrn_reflns_limit_k_min -15
_diffrn_reflns_limit_l_max 10
_diffrn_reflns_limit_l_min -8
_diffrn_reflns_number 19194
_diffrn_reflns_point_group_measured_fraction_full 0.911
_diffrn_reflns_point_group_measured_fraction_max 0.911
_diffrn_reflns_theta_full 25.242
_diffrn_reflns_theta_max 25.238
_diffrn_reflns_theta_min 3.089
_exptl_absorpt_coefficient_mu 0.271
_exptl_absorpt_correction_T_max 0.7456
_exptl_absorpt_correction_T_min 0.6433
_exptl_absorpt_correction_type multi-scan
_exptl_crystal_colour colourless
_exptl_crystal_density_diffrn 1.304
_exptl_crystal_description block
_exptl_crystal_F_000 840
_exptl_crystal_size_max 0.500
_exptl_crystal_size_mid 0.400
_exptl_crystal_size_min 0.300
_refine_diff_density_max 0.197
_refine_diff_density_min -0.162
_refine_diff_density_rms 0.036
_refine_ls_abs_structure_details
;
 Flack x determined using 538 quotients [(I+)-(I-)]/[(I+)+(I-)]
 (Parsons, Flack and Wagner, Acta Cryst. B69 (2013) 249-259).
;
_refine_ls_abs_structure_Flack 0.05(3)
_refine_ls_extinction_coef 0.0048(14)
_refine_ls_extinction_expression Fc^*^=kFc[1+0.001xFc^2^\l^3^/sin(2\q)]^-1/4^
_refine_ls_extinction_method SHELXL
_refine_ls_goodness_of_fit_ref 1.062
_refine_ls_hydrogen_treatment constr
_refine_ls_matrix_type full
_refine_ls_number_parameters 140
_refine_ls_number_reflns 1779
_refine_ls_number_restraints 1
_refine_ls_restrained_S_all 1.062
_refine_ls_R_factor_all 0.0566
_refine_ls_R_factor_gt 0.0404
_refine_ls_shift/su_max 0.000
_refine_ls_shift/su_mean 0.000
_refine_ls_structure_factor_coef Fsqd
_refine_ls_weighting_details 'w=1/[\s^2^(Fo^2^)+(0.0616P)^2^+0.9328P] where P=(Fo^2^+2Fc^2^)/3'
_refine_ls_weighting_scheme calc
_refine_ls_wR_factor_gt 0.1029
_refine_ls_wR_factor_ref 0.1145
_reflns_Friedel_coverage 0.696
_reflns_Friedel_fraction_full 0.810
_reflns_Friedel_fraction_max 0.810
_reflns_number_gt 1447
_reflns_number_total 1779
_reflns_threshold_expression 'I > 2\s(I)'
_cod_data_source_file d0cc05207h2.cif
_cod_data_source_block 3j
_cod_depositor_comments 'Adding full bibliography for 7127281--7127288.cif.'
_cod_database_code 7127282
_shelx_space_group_comment
;
The symmetry employed for this shelxl refinement is uniquely defined
by the following loop, which should always be used as a source of
symmetry information in preference to the above space-group names.
They are only intended as comments.
;
_shelx_estimated_absorpt_t_min 0.876
_shelx_estimated_absorpt_t_max 0.923
_shelxl_version_number 2014/6

loop_
_space_group_symop_operation_xyz
'x, y, z'
'-x, -y, z+1/2'
'x, -y, z+1/2'
'-x, y, z'
'x+1/2, y+1/2, z'
'-x+1/2, -y+1/2, z+1/2'
'x+1/2, -y+1/2, z+1/2'
'-x+1/2, y+1/2, z'

loop_
_atom_site_label
_atom_site_type_symbol
_atom_site_fract_x
_atom_site_fract_y
_atom_site_fract_z
_atom_site_U_iso_or_equiv
_atom_site_adp_type
_atom_site_occupancy
_atom_site_site_symmetry_order
_atom_site_calc_flag
_atom_site_refinement_flags_posn
_atom_site_refinement_flags_adp
_atom_site_refinement_flags_occupancy
_atom_site_disorder_assembly
_atom_site_disorder_group
S1 S 0.08844(6) 0.10622(9) 0.30653(19) 0.0726(4) Uani 1 1 d . . . . .
F1 F 0.32237(16) 0.2447(3) 0.4607(6) 0.1173(14) Uani 1 1 d . . . . .
C1 C 0.0000 0.1583(4) 0.5981(7) 0.0522(14) Uani 1 2 d S T P . .
H1 H 0.0000 0.0728 0.6239 0.063 Uiso 1 2 calc R U P . .
C2 C 0.0000 0.2434(5) 0.7449(8) 0.0580(15) Uani 1 2 d S T P . .
C11 C 0.0000 0.2003(6) 0.9115(9) 0.079(2) Uani 1 2 d S T P . .
H11A H 0.0000 0.2581 0.9859 0.118 Uiso 1 2 calc R U P . .
H11B H -0.0397 0.1577 0.9276 0.118 Uiso 0.5 1 calc R U P . .
H11C H 0.0397 0.1577 0.9276 0.118 Uiso 0.5 1 calc R U P . .
C12 C 0.1695(2) 0.0959(3) 0.3961(6) 0.0585(11) Uani 1 1 d . . . . .
C13 C 0.1877(2) 0.0028(4) 0.4697(7) 0.0763(15) Uani 1 1 d . . . . .
H13A H 0.1570 -0.0531 0.4733 0.092 Uiso 1 1 calc R U . . .
C14 C 0.2509(3) -0.0093(6) 0.5383(8) 0.0927(18) Uani 1 1 d . . . . .
H14A H 0.2628 -0.0732 0.5861 0.111 Uiso 1 1 calc R U . . .
C15 C 0.2956(3) 0.0725(5) 0.5354(8) 0.0867(17) Uani 1 1 d . . . . .
H15A H 0.3378 0.0664 0.5840 0.104 Uiso 1 1 calc R U . . .
C16 C 0.2776(2) 0.1636(4) 0.4602(7) 0.0738(14) Uani 1 1 d . . . . .
C17 C 0.2167(2) 0.1780(3) 0.3893(6) 0.0668(13) Uani 1 1 d . . . . .
H17A H 0.2066 0.2411 0.3373 0.080 Uiso 1 1 calc R U . . .
B3 B 0.0730(2) 0.2260(4) 0.6343(7) 0.0571(12) Uani 1 1 d . . . . .
H3 H 0.1200 0.1902 0.6802 0.068 Uiso 1 1 calc R U . . .
B4 B 0.0453(2) 0.2029(4) 0.4367(6) 0.0530(11) Uani 1 1 d . . . . .
B5 B 0.0455(2) 0.3539(4) 0.6935(7) 0.0574(12) Uani 1 1 d . . . . .
H5 H 0.0750 0.4021 0.7776 0.069 Uiso 1 1 calc R U . . .
B6 B 0.0728(3) 0.3310(4) 0.4958(7) 0.0594(13) Uani 1 1 d . . . . .
H6 H 0.1202 0.3652 0.4496 0.071 Uiso 1 1 calc R U . . .
B7 B 0.0000 0.3182(5) 0.3740(10) 0.0612(18) Uani 1 2 d S T P . .
H7 H 0.0000 0.3445 0.2493 0.073 Uiso 1 2 calc R U P . .
B8 B 0.0000 0.4103(5) 0.5346(10) 0.0621(19) Uani 1 2 d S T P . .
H8 H 0.0000 0.4966 0.5148 0.074 Uiso 1 2 calc R U P . .

loop_
_atom_site_aniso_label
_atom_site_aniso_U_11
_atom_site_aniso_U_22
_atom_site_aniso_U_33
_atom_site_aniso_U_23
_atom_site_aniso_U_13
_atom_site_aniso_U_12
S1 0.0732(7) 0.0754(7) 0.0691(7) -0.0265(7) 0.0045(7) 0.0087(6)
F1 0.0782(19) 0.088(2) 0.186(4) -0.016(2) 0.018(2) -0.0147(16)
C1 0.056(3) 0.050(3) 0.051(4) -0.002(3) 0.000 0.000
C2 0.066(3) 0.062(4) 0.047(3) -0.007(3) 0.000 0.000
C11 0.093(5) 0.090(5) 0.053(5) -0.006(4) 0.000 0.000
C12 0.062(2) 0.053(2) 0.060(3) -0.006(2) 0.019(2) 0.007(2)
C13 0.069(3) 0.061(3) 0.099(4) 0.013(3) 0.031(3) 0.006(2)
C14 0.086(3) 0.083(4) 0.109(5) 0.026(3) 0.025(4) 0.011(3)
C15 0.065(3) 0.099(4) 0.096(4) 0.010(3) 0.016(3) 0.018(3)
C16 0.055(3) 0.071(3) 0.096(4) -0.017(3) 0.020(3) -0.003(2)
C17 0.073(3) 0.049(2) 0.078(3) -0.001(2) 0.023(3) 0.006(2)
B3 0.053(2) 0.063(3) 0.056(3) -0.011(2) 0.000(2) 0.000(2)
B4 0.058(3) 0.050(2) 0.051(3) -0.007(2) 0.005(2) 0.000(2)
B5 0.057(3) 0.054(3) 0.061(3) -0.015(2) 0.000(2) -0.003(2)
B6 0.064(3) 0.050(3) 0.064(3) -0.008(2) 0.008(2) -0.008(2)
B7 0.078(5) 0.048(4) 0.058(4) 0.000(3) 0.000 0.000
B8 0.072(5) 0.043(4) 0.071(5) -0.005(3) 0.000 0.000

loop_
_atom_type_symbol
_atom_type_description
_atom_type_scat_dispersion_real
_atom_type_scat_dispersion_imag
_atom_type_scat_source
C C 0.0033 0.0016 'International Tables Vol C Tables 4.2.6.8 and 6.1.1.4'
H H 0.0000 0.0000 'International Tables Vol C Tables 4.2.6.8 and 6.1.1.4'
B B 0.0013 0.0007 'International Tables Vol C Tables 4.2.6.8 and 6.1.1.4'
F F 0.0171 0.0103 'International Tables Vol C Tables 4.2.6.8 and 6.1.1.4'
S S 0.1246 0.1234 'International Tables Vol C Tables 4.2.6.8 and 6.1.1.4'

loop_
_geom_angle_atom_site_label_1
_geom_angle_atom_site_label_2
_geom_angle_atom_site_label_3
_geom_angle
_geom_angle_site_symmetry_1
_geom_angle_site_symmetry_3
_geom_angle_publ_flag
C12 S1 B4 102.3(2) . . ?
C2 C1 B3 62.3(2) . . ?
C2 C1 B3 62.3(2) . 4 ?
B3 C1 B3 115.6(5) . 4 ?
C2 C1 B4 112.4(4) . . ?
B3 C1 B4 62.5(3) . . ?
B3 C1 B4 114.7(4) 4 . ?
C2 C1 B4 112.4(4) . 4 ?
B3 C1 B4 114.7(4) . 4 ?
B3 C1 B4 62.5(3) 4 4 ?
B4 C1 B4 62.6(4) . 4 ?
C11 C2 C1 117.8(5) . . ?
C11 C2 B5 122.0(4) . 4 ?
C1 C2 B5 110.1(4) . 4 ?
C11 C2 B5 122.0(4) . . ?
C1 C2 B5 110.1(4) . . ?
B5 C2 B5 63.2(4) 4 . ?
C11 C2 B3 117.1(3) . . ?
C1 C2 B3 60.7(3) . . ?
B5 C2 B3 113.8(4) 4 . ?
B5 C2 B3 62.0(3) . . ?
C11 C2 B3 117.1(3) . 4 ?
C1 C2 B3 60.7(3) . 4 ?
B5 C2 B3 62.0(3) 4 4 ?
B5 C2 B3 113.8(4) . 4 ?
B3 C2 B3 112.9(5) . 4 ?
C13 C12 C17 118.6(4) . . ?
C13 C12 S1 119.3(4) . . ?
C17 C12 S1 122.1(4) . . ?
C12 C13 C14 121.1(5) . . ?
C15 C14 C13 119.7(6) . . ?
C14 C15 C16 118.7(5) . . ?
F1 C16 C17 118.7(5) . . ?
F1 C16 C15 117.8(5) . . ?
C17 C16 C15 123.4(5) . . ?
C16 C17 C12 118.4(4) . . ?
C1 B3 C2 56.9(3) . . ?
C1 B3 B6 104.8(4) . . ?
C2 B3 B6 105.0(4) . . ?
C1 B3 B5 104.3(3) . . ?
C2 B3 B5 58.5(3) . . ?
B6 B3 B5 60.1(3) . . ?
C1 B3 B4 59.2(3) . . ?
C2 B3 B4 105.5(3) . . ?
B6 B3 B4 60.2(3) . . ?
B5 B3 B4 108.5(4) . . ?
C1 B4 B3 58.3(3) . . ?
C1 B4 B6 103.6(4) . . ?
B3 B4 B6 59.6(3) . . ?
C1 B4 B4 58.7(2) . 4 ?
B3 B4 B4 108.0(2) . 4 ?
B6 B4 B4 107.8(2) . 4 ?
C1 B4 B7 103.9(3) . . ?
B3 B4 B7 107.3(4) . . ?
B6 B4 B7 59.7(3) . . ?
B4 B4 B7 60.00(19) 4 . ?
C1 B4 S1 119.5(3) . . ?
B3 B4 S1 121.4(3) . . ?
B6 B4 S1 128.7(3) . . ?
B4 B4 S1 117.46(15) 4 . ?
B7 B4 S1 126.4(4) . . ?
C2 B5 B8 104.7(3) . . ?
C2 B5 B6 105.3(4) . . ?
B8 B5 B6 60.6(3) . . ?
C2 B5 B3 59.4(3) . . ?
B8 B5 B3 108.1(4) . . ?
B6 B5 B3 59.7(3) . . ?
C2 B5 B5 58.4(2) . 4 ?
B8 B5 B5 59.4(2) . 4 ?
B6 B5 B5 107.7(2) . 4 ?
B3 B5 B5 107.9(2) . 4 ?
B3 B6 B7 108.4(4) . . ?
B3 B6 B5 60.2(3) . . ?
B7 B6 B5 108.1(4) . . ?
B3 B6 B4 60.2(3) . . ?
B7 B6 B4 60.5(3) . . ?
B5 B6 B4 108.5(4) . . ?
B3 B6 B8 107.6(4) . . ?
B7 B6 B8 60.2(3) . . ?
B5 B6 B8 59.4(4) . . ?
B4 B6 B8 108.4(4) . . ?
B6 B7 B6 108.4(6) . 4 ?
B6 B7 B8 60.2(3) . . ?
B6 B7 B8 60.2(3) 4 . ?
B6 B7 B4 108.0(5) . 4 ?
B6 B7 B4 59.9(3) 4 4 ?
B8 B7 B4 107.9(5) . 4 ?
B6 B7 B4 59.9(3) . . ?
B6 B7 B4 108.0(5) 4 . ?
B8 B7 B4 107.9(5) . . ?
B4 B7 B4 60.0(4) 4 . ?
B5 B8 B5 61.3(4) 4 . ?
B5 B8 B6 60.1(3) 4 4 ?
B5 B8 B6 108.9(4) . 4 ?
B5 B8 B6 108.9(4) 4 . ?
B5 B8 B6 60.1(3) . . ?
B6 B8 B6 107.5(5) 4 . ?
B5 B8 B7 108.2(4) 4 . ?
B5 B8 B7 108.2(4) . . ?
B6 B8 B7 59.6(3) 4 . ?
B6 B8 B7 59.6(3) . . ?

loop_
_geom_bond_atom_site_label_1
_geom_bond_atom_site_label_2
_geom_bond_distance
_geom_bond_site_symmetry_2
_geom_bond_publ_flag
S1 C12 1.773(5) . ?
S1 B4 1.846(5) . ?
F1 C16 1.351(6) . ?
C1 C2 1.636(8) . ?
C1 B3 1.702(6) . ?
C1 B3 1.702(6) 4 ?
C1 B4 1.719(7) . ?
C1 B4 1.719(7) 4 ?
C2 C11 1.503(10) . ?
C2 B5 1.713(7) 4 ?
C2 B5 1.713(7) . ?
C2 B3 1.729(6) . ?
C2 B3 1.729(6) 4 ?
C12 C13 1.376(7) . ?
C12 C17 1.393(6) . ?
C13 C14 1.382(7) . ?
C14 C15 1.357(8) . ?
C15 C16 1.359(8) . ?
C16 C17 1.353(7) . ?
B3 B6 1.763(8) . ?
B3 B5 1.773(7) . ?
B3 B4 1.774(8) . ?
B4 B6 1.775(7) . ?
B4 B4 1.786(9) 4 ?
B4 B7 1.786(8) . ?
B5 B8 1.760(9) . ?
B5 B6 1.772(8) . ?
B5 B5 1.794(9) 4 ?
B6 B7 1.771(7) . ?
B6 B8 1.781(6) . ?
B7 B6 1.771(7) 4 ?
B7 B8 1.782(10) . ?
B7 B4 1.786(8) 4 ?
B8 B5 1.760(9) 4 ?
B8 B6 1.781(6) 4 ?
